data_7250327
loop_
_publ_author_name
'Mohan, Sharath'
'Valkonen, Arto'
'Rissanen, Kari'
'Ward, Jas S.'

_publ_section_title
;
 Hierarchical iodine(i) complexes of nicotinamide
;
_journal_issue 20
_journal_name_full CrystEngComm
_journal_page_first 3295
_journal_page_last 3301
_journal_paper_doi 10.1039/D5CE00339C
_journal_volume 27
_journal_year 2025
_chemical_formula_moiety 'C12 H12 Ag N4 O2, F6 P, C3 H6 O'
_chemical_formula_sum 'C15 H18 Ag F6 N4 O3 P'
_chemical_formula_weight 555.17
_space_group_crystal_system monoclinic
_space_group_IT_number 14
_space_group_name_Hall '-P 2yn'
_space_group_name_H-M_alt 'P 1 21/n 1'
_atom_sites_solution_hydrogens mixed
_atom_sites_solution_primary dual
_audit_creation_date 2023-05-18
_audit_creation_method
;
Olex2 1.2
(compiled 2018.05.29 svn.r3508 for OlexSys, GUI svn.r5506)
;
_audit_update_record
;
2025-03-21 deposited with the CCDC.	2025-04-24 downloaded from the CCDC.
;
_cell_angle_alpha 90
_cell_angle_beta 98.5790(10)
_cell_angle_gamma 90
_cell_formula_units_Z 4
_cell_length_a 8.58960(10)
_cell_length_b 23.3498(2)
_cell_length_c 9.92860(10)
_cell_measurement_reflns_used 15699
_cell_measurement_temperature 119.95(16)
_cell_measurement_theta_max 78.2830
_cell_measurement_theta_min 3.8010
_cell_volume 1969.05(4)
_computing_cell_refinement 'CrysAlisPro 1.171.42.89a (Rigaku OD, 2023)'
_computing_data_collection 'CrysAlisPro 1.171.42.89a (Rigaku OD, 2023)'
_computing_data_reduction 'CrysAlisPro 1.171.42.89a (Rigaku OD, 2023)'
_computing_molecular_graphics 'Olex2 (Dolomanov et al., 2009)'
_computing_publication_material 'Olex2 (Dolomanov et al., 2009)'
_computing_structure_refinement 'ShelXL (Sheldrick, 2015)'
_computing_structure_solution 'ShelXT (Sheldrick, 2015)'
_diffrn_ambient_environment N~2~
_diffrn_ambient_temperature 119.95(16)
_diffrn_detector 'Hybrid Pixel Array Detector'
_diffrn_detector_area_resol_mean 10.0000
_diffrn_detector_type 'HyPix-Arc 100'
_diffrn_measured_fraction_theta_full 1.000
_diffrn_measured_fraction_theta_max 1.000
_diffrn_measurement_details
;
List of Runs (angles in degrees, time in seconds):

  # Type    Start    End  Width  t~exp~   \w     \q     \k     \f   Frames
#--------------------------------------------------------------------------
  1  \w     34.00  59.00   0.50    0.45    --  102.01-125.00 -60.00   50
  2  \w     75.00 101.00   0.50    0.45    --  102.01-125.00 -60.00   52
  3  \w     47.00 106.00   0.50    0.45    --  102.01 -99.00 -60.00  118
  4  \w     52.00 106.00   0.50    0.45    --  102.01 -99.00-120.00  108
  5  \w     39.00 104.00   0.50    0.45    --  102.01 -99.00 -30.00  130
  6  \w     80.00 106.00   0.50    0.45    --  102.01 -99.00   0.00   52
  7  \w     38.00  81.00   0.50    0.45    --  102.01 -99.00  30.00   86
  8  \w     53.00 106.00   0.50    0.45    --  102.01 -99.00  60.00  106
  9  \w     75.00 106.00   0.50    0.45    --  102.01 -99.00 120.00   62
 10  \w     41.00 106.00   0.50    0.45    --  107.25 -98.00 170.50  130
 11  \w     39.00  65.00   0.50    0.45    --  102.01 -99.00 120.00   52
 12  \w     -4.00  85.00   0.50    0.20    --   52.15 -99.00 -30.00  178
 13  \w     64.00 106.00   0.50    0.45    --  102.01 -99.00-150.00   84
 14  \w     37.00  92.00   0.50    0.45    --  102.01 -77.00  90.00  110
 15  \w     27.00  52.00   0.50    0.45    --  102.01 -38.00 150.00   50
 16  \w     45.00  71.00   0.50    0.45    --  102.01 -57.00  90.00   52
 17  \w     25.00  50.00   0.50    0.45    --  102.01 -38.00  90.00   50
 18  \w     48.00  74.00   0.50    0.45    --  102.01 -57.00  30.00   52
 19  \w     41.00  66.00   0.50    0.45    --  102.01 -57.00-120.00   50
 20  \w     37.00  63.00   0.50    0.45    --  102.01 -57.00-150.00   52
 21  \w     91.00 147.00   0.50    0.45    --  102.01  19.00-180.00  112
 22  \w    138.00 163.00   0.50    0.45    --  102.01  77.00-180.00   50
 23  \w     95.00 174.00   0.50    0.45    --  102.01  57.00-150.00  158
 24  \w     80.00 105.00   0.50    0.45    --  102.01  77.00-180.00   50
 25  \w     88.00 168.00   0.50    0.45    --  102.01  38.00   0.00  160
 26  \w     81.00 151.00   0.50    0.45    --  102.01  19.00 -30.00  140
 27  \w     89.00 125.00   0.50    0.45    --  102.01  38.00  60.00   72
 28  \w    133.00 158.00   0.50    0.45    --  102.01  38.00  60.00   50
 29  \w    101.00 137.00   0.50    0.45    --  102.01  19.00 120.00   72
 30  \w     29.00 119.00   0.50    0.20    --   52.15  77.00  60.00  180
 31  \w     -3.00  25.00   0.50    0.20    --  -51.53  19.00  60.00   56
 32  \w    -26.00  23.00   0.50    0.20    --  -51.53  38.00   0.00   98
 33  \w    -54.00 -26.00   0.50    0.45    --  -87.67  57.00 -60.00   56
 34  \w     -2.00  24.00   0.50    0.20    --  -51.53  19.00-150.00   52
 35  \w    -53.00 -25.00   0.50    0.45    --  -87.67  57.00-120.00   56
 36  \w    -49.00 -16.00   0.50    0.45    --  -87.67  57.00 -90.00   66
 37  \w   -101.00 -24.00   0.50    0.45    --  -87.67  77.00 150.00  154
 38  \w   -163.00-100.00   0.50    0.45    --  -87.67 -38.00 120.00  126
 39  \w   -155.00-129.00   0.50    0.45    --  -87.67 -77.00  30.00   52
 40  \w   -102.00 -73.00   0.50    0.45    --  -87.67 -77.00  30.00   58
;
_diffrn_measurement_device 'four-circle diffractometer'
_diffrn_measurement_device_type 'XtaLAB Synergy R, HyPix-Arc 100'
_diffrn_measurement_method '\w scans'
_diffrn_orient_matrix_type 'CrysAlisPro convention (1999,Acta A55,543-557)'
_diffrn_orient_matrix_UB_11 -0.1201033000
_diffrn_orient_matrix_UB_12 0.0472535000
_diffrn_orient_matrix_UB_13 0.0185907000
_diffrn_orient_matrix_UB_21 0.0339734000
_diffrn_orient_matrix_UB_22 0.0291655000
_diffrn_orient_matrix_UB_23 -0.1317431000
_diffrn_orient_matrix_UB_31 -0.1314332000
_diffrn_orient_matrix_UB_32 -0.0357093000
_diffrn_orient_matrix_UB_33 -0.0831827000
_diffrn_radiation_monochromator mirror
_diffrn_radiation_probe x-ray
_diffrn_radiation_type CuK\a
_diffrn_radiation_wavelength 1.54184
_diffrn_reflns_av_R_equivalents 0.0321
_diffrn_reflns_av_unetI/netI 0.0201
_diffrn_reflns_Laue_measured_fraction_full 1.000
_diffrn_reflns_Laue_measured_fraction_max 1.000
_diffrn_reflns_limit_h_max 10
_diffrn_reflns_limit_h_min -10
_diffrn_reflns_limit_k_max 29
_diffrn_reflns_limit_k_min -29
_diffrn_reflns_limit_l_max 12
_diffrn_reflns_limit_l_min -12
_diffrn_reflns_number 26148
_diffrn_reflns_point_group_measured_fraction_full 1.000
_diffrn_reflns_point_group_measured_fraction_max 1.000
_diffrn_reflns_theta_full 67.684
_diffrn_reflns_theta_max 74.496
_diffrn_reflns_theta_min 3.786
_diffrn_source 'Rotating-anode X-ray tube'
_diffrn_source_type 'PhotonJet R (Cu) X-ray Source'
_exptl_absorpt_coefficient_mu 9.757
_exptl_absorpt_correction_T_max 0.864
_exptl_absorpt_correction_T_min 0.548
_exptl_absorpt_correction_type analytical
_exptl_absorpt_process_details
;
CrysAlisPro 1.171.42.89a (Rigaku Oxford Diffraction, 2023)
Analytical numeric absorption correction using a multifaceted crystal
model based on expressions derived by R.C. Clark & J.S. Reid.
(Clark, R. C. & Reid, J. S. (1995). Acta Cryst. A51, 887-897)
Empirical absorption correction using spherical harmonics,
implemented in SCALE3 ABSPACK scaling algorithm.
;
_exptl_crystal_colour colourless
_exptl_crystal_colour_primary colourless
_exptl_crystal_density_diffrn 1.873
_exptl_crystal_description plate
_exptl_crystal_F_000 1104
_exptl_crystal_recrystallization_method 'Re-crystallisation from solvent: acetone/pentane'
_exptl_crystal_size_max 0.11
_exptl_crystal_size_mid 0.05
_exptl_crystal_size_min 0.02
_refine_diff_density_max 0.877
_refine_diff_density_min -0.594
_refine_diff_density_rms 0.090
_refine_ls_extinction_method none
_refine_ls_goodness_of_fit_ref 1.045
_refine_ls_hydrogen_treatment mixed
_refine_ls_matrix_type full
_refine_ls_number_parameters 285
_refine_ls_number_reflns 4034
_refine_ls_number_restraints 0
_refine_ls_restrained_S_all 1.045
_refine_ls_R_factor_all 0.0293
_refine_ls_R_factor_gt 0.0277
_refine_ls_shift/su_max 0.004
_refine_ls_shift/su_mean 0.000
_refine_ls_structure_factor_coef Fsqd
_refine_ls_weighting_details 'w=1/[\s^2^(Fo^2^)+(0.0468P)^2^+1.5259P] where P=(Fo^2^+2Fc^2^)/3'
_refine_ls_weighting_scheme calc
_refine_ls_wR_factor_gt 0.0730
_refine_ls_wR_factor_ref 0.0741
_reflns_Friedel_coverage 0.000
_reflns_number_gt 3815
_reflns_number_total 4034
_reflns_threshold_expression 'I > 2\s(I)'
_cod_data_source_file d5ce00339c2.cif
_cod_data_source_block 2_Acetone
_cod_depositor_comments 'Adding full bibliography for 7250325--7250334.cif.'
_cod_original_sg_symbol_H-M P21/n
_cod_database_code 7250327
_shelxl_version_number 2014/6
_shelx_space_group_comment
;
The symmetry employed for this shelxl refinement is uniquely defined
by the following loop, which should always be used as a source of
symmetry information in preference to the above space-group names.
They are only intended as comments.
;
_shelx_estimated_absorpt_t_max 0.829
_shelx_estimated_absorpt_t_min 0.413
_diffrn_oxdiff_digest_frames
;
01ee3e7adf6def75cbb5a91a1d14ca4ac003442f00b
;
_reflns_odcompleteness_completeness 99.98
_reflns_odcompleteness_iscentric 1
_reflns_odcompleteness_theta 74.33
_olex2_refinement_description
;
1. Fixed Uiso
 At 1.2 times of:
  All C(H) groups, All N(H,H) groups
 At 1.5 times of:
  All C(H,H,H) groups
2.a Aromatic/amide H refined with riding coordinates:
 C2(H2), C4(H4), C5(H5), C6(H6), C12(H12), C14(H14), C15(H15), C16(H16)
2.b Idealised Me refined as rotating group:
 C203(H20A,H20B,H20C), C204(H20D,H20E,H20F)
;
_olex2_submission_special_instructions 'No special instructions were received'
_oxdiff_exptl_absorpt_empirical_details
;
Empirical correction (ABSPACK) includes:
- Absorption correction using spherical harmonics
- Frame scaling
;
_oxdiff_exptl_absorpt_empirical_full_max 1.353
_oxdiff_exptl_absorpt_empirical_full_min 0.812

loop_
_space_group_symop_operation_xyz
'x, y, z'
'-x+1/2, y+1/2, -z+1/2'
'-x, -y, -z'
'x-1/2, -y-1/2, z-1/2'

loop_
_atom_site_label
_atom_site_type_symbol
_atom_site_fract_x
_atom_site_fract_y
_atom_site_fract_z
_atom_site_U_iso_or_equiv
_atom_site_adp_type
_atom_site_occupancy
_atom_site_site_symmetry_order
_atom_site_calc_flag
_atom_site_refinement_flags_posn
_atom_site_refinement_flags_adp
_atom_site_refinement_flags_occupancy
_atom_site_disorder_assembly
_atom_site_disorder_group
Ag1 Ag 0.62405(2) 0.52353(2) 0.62949(2) 0.02486(8) Uani 1 1 d . . . . .
O8 O 0.2300(2) 0.53412(7) 0.99232(18) 0.0283(4) Uani 1 1 d . . . . .
O18 O 1.0616(2) 0.52273(7) 0.2900(2) 0.0326(4) Uani 1 1 d . . . . .
N1 N 0.5026(2) 0.46192(8) 0.73596(19) 0.0215(4) Uani 1 1 d . . . . .
N9 N 0.1779(3) 0.45085(10) 1.0917(2) 0.0265(4) Uani 1 1 d . . . . .
H9A H 0.118(4) 0.4671(14) 1.143(3) 0.032 Uiso 1 1 d R . . . .
H9B H 0.187(4) 0.4170(15) 1.097(3) 0.032 Uiso 1 1 d R . . . .
N11 N 0.7578(2) 0.58486(8) 0.53218(19) 0.0226(4) Uani 1 1 d . . . . .
N19 N 1.0790(3) 0.60586(10) 0.1788(2) 0.0265(4) Uani 1 1 d . . . . .
H19A H 1.125(3) 0.5906(15) 0.124(3) 0.032 Uiso 1 1 d R . . . .
H19B H 1.051(4) 0.6386(15) 0.168(3) 0.032 Uiso 1 1 d R . . . .
C2 C 0.4143(3) 0.48368(10) 0.8247(2) 0.0212(4) Uani 1 1 d . . . . .
H2 H 0.4018 0.5241 0.8280 0.025 Uiso 1 1 calc R . . . .
C3 C 0.3406(2) 0.45021(9) 0.9114(2) 0.0204(4) Uani 1 1 d . . . . .
C4 C 0.3621(3) 0.39134(10) 0.9087(2) 0.0240(4) Uani 1 1 d . . . . .
H4 H 0.3152 0.3671 0.9683 0.029 Uiso 1 1 calc R . . . .
C5 C 0.4536(3) 0.36831(10) 0.8174(2) 0.0260(5) Uani 1 1 d . . . . .
H5 H 0.4697 0.3281 0.8134 0.031 Uiso 1 1 calc R . . . .
C6 C 0.5207(3) 0.40485(10) 0.7326(2) 0.0231(4) Uani 1 1 d . . . . .
H6 H 0.5818 0.3890 0.6696 0.028 Uiso 1 1 calc R . . . .
C7 C 0.2437(3) 0.48165(9) 1.0020(2) 0.0219(4) Uani 1 1 d . . . . .
C12 C 0.8514(3) 0.56588(9) 0.4448(2) 0.0212(4) Uani 1 1 d . . . . .
H12 H 0.8599 0.5258 0.4318 0.025 Uiso 1 1 calc R . . . .
C13 C 0.9361(3) 0.60247(9) 0.3726(2) 0.0204(4) Uani 1 1 d . . . . .
C14 C 0.9278(3) 0.66107(10) 0.3953(2) 0.0240(4) Uani 1 1 d . . . . .
H14 H 0.9841 0.6873 0.3475 0.029 Uiso 1 1 calc R . . . .
C15 C 0.8354(3) 0.68052(10) 0.4894(2) 0.0267(5) Uani 1 1 d . . . . .
H15 H 0.8299 0.7202 0.5090 0.032 Uiso 1 1 calc R . . . .
C16 C 0.7513(3) 0.64111(10) 0.5541(2) 0.0243(4) Uani 1 1 d . . . . .
H16 H 0.6863 0.6547 0.6167 0.029 Uiso 1 1 calc R . . . .
C17 C 1.0317(3) 0.57435(10) 0.2764(2) 0.0227(4) Uani 1 1 d . . . . .
P101 P 0.36254(7) 0.75649(3) 0.42803(6) 0.02746(14) Uani 1 1 d . . . . .
F102 F 0.3820(2) 0.69191(7) 0.4786(2) 0.0529(5) Uani 1 1 d . . . . .
F103 F 0.5108(2) 0.75075(8) 0.3525(3) 0.0628(6) Uani 1 1 d . . . . .
F104 F 0.3440(2) 0.82207(7) 0.37981(19) 0.0508(5) Uani 1 1 d . . . . .
F105 F 0.2117(2) 0.76214(8) 0.5036(2) 0.0562(5) Uani 1 1 d . . . . .
F106 F 0.4676(3) 0.77745(9) 0.5644(2) 0.0712(7) Uani 1 1 d . . . . .
F107 F 0.2538(3) 0.73604(10) 0.2944(2) 0.0632(6) Uani 1 1 d . . . . .
O201 O 0.4916(2) 0.61194(8) 0.7472(2) 0.0394(4) Uani 1 1 d . . . . .
C202 C 0.3622(3) 0.63361(11) 0.7477(3) 0.0309(5) Uani 1 1 d . . . . .
C203 C 0.3463(4) 0.68633(13) 0.8280(3) 0.0443(7) Uani 1 1 d . . . . .
H20A H 0.2807 0.6783 0.8985 0.066 Uiso 1 1 calc GR . . . .
H20B H 0.2970 0.7165 0.7675 0.066 Uiso 1 1 calc GR . . . .
H20C H 0.4507 0.6990 0.8709 0.066 Uiso 1 1 calc GR . . . .
C204 C 0.2168(5) 0.60776(15) 0.6744(4) 0.0591(10) Uani 1 1 d . . . . .
H20D H 0.2435 0.5821 0.6033 0.089 Uiso 1 1 calc GR . . . .
H20E H 0.1468 0.6381 0.6327 0.089 Uiso 1 1 calc GR . . . .
H20F H 0.1636 0.5860 0.7387 0.089 Uiso 1 1 calc GR . . . .

loop_
_atom_site_aniso_label
_atom_site_aniso_U_11
_atom_site_aniso_U_22
_atom_site_aniso_U_33
_atom_site_aniso_U_23
_atom_site_aniso_U_13
_atom_site_aniso_U_12
Ag1 0.02853(11) 0.02478(11) 0.02430(11) 0.00074(6) 0.01395(7) -0.00206(6)
O8 0.0345(9) 0.0253(8) 0.0277(8) 0.0014(7) 0.0137(7) 0.0069(7)
O18 0.0455(11) 0.0246(9) 0.0327(9) 0.0031(6) 0.0225(8) 0.0088(7)
N1 0.0227(9) 0.0240(9) 0.0195(9) -0.0006(7) 0.0089(7) -0.0013(7)
N9 0.0309(11) 0.0243(10) 0.0279(10) -0.0028(8) 0.0163(8) 0.0000(8)
N11 0.0233(9) 0.0245(9) 0.0216(9) 0.0015(7) 0.0089(7) 0.0005(7)
N19 0.0321(11) 0.0254(10) 0.0253(10) 0.0016(8) 0.0152(8) 0.0037(8)
C2 0.0234(11) 0.0209(10) 0.0205(10) -0.0012(8) 0.0074(8) -0.0003(8)
C3 0.0207(10) 0.0223(10) 0.0190(9) -0.0018(8) 0.0059(8) -0.0005(8)
C4 0.0257(11) 0.0239(11) 0.0241(10) 0.0012(9) 0.0097(9) -0.0005(8)
C5 0.0283(11) 0.0221(11) 0.0289(11) -0.0017(9) 0.0085(9) 0.0031(9)
C6 0.0230(10) 0.0250(11) 0.0228(10) -0.0034(8) 0.0082(8) 0.0014(8)
C7 0.0206(10) 0.0263(11) 0.0199(10) -0.0027(8) 0.0067(8) 0.0004(8)
C12 0.0234(10) 0.0209(10) 0.0202(9) -0.0004(8) 0.0059(8) 0.0000(8)
C13 0.0209(10) 0.0227(10) 0.0182(9) 0.0000(8) 0.0053(8) 0.0006(8)
C14 0.0260(11) 0.0233(11) 0.0242(10) 0.0003(8) 0.0086(9) -0.0009(9)
C15 0.0323(12) 0.0211(11) 0.0282(11) -0.0014(9) 0.0097(9) 0.0022(9)
C16 0.0273(11) 0.0246(11) 0.0230(10) -0.0009(8) 0.0102(9) 0.0034(9)
C17 0.0220(10) 0.0254(11) 0.0219(10) -0.0001(8) 0.0072(8) 0.0016(8)
P101 0.0292(3) 0.0237(3) 0.0302(3) -0.0049(2) 0.0067(2) 0.0042(2)
F102 0.0785(13) 0.0264(8) 0.0565(11) -0.0008(7) 0.0184(10) 0.0112(8)
F103 0.0468(11) 0.0454(10) 0.1067(17) -0.0174(11) 0.0458(11) 0.0003(8)
F104 0.0766(12) 0.0305(9) 0.0529(11) 0.0086(7) 0.0343(9) 0.0166(8)
F105 0.0597(11) 0.0476(10) 0.0707(13) 0.0070(9) 0.0409(10) 0.0104(9)
F106 0.0931(17) 0.0582(12) 0.0524(12) -0.0126(10) -0.0219(12) -0.0172(11)
F107 0.0643(13) 0.0806(15) 0.0408(10) -0.0031(10) -0.0046(9) -0.0217(11)
O201 0.0440(11) 0.0295(9) 0.0488(11) 0.0030(8) 0.0206(9) 0.0055(8)
C202 0.0376(13) 0.0270(12) 0.0307(12) 0.0070(9) 0.0135(10) 0.0054(10)
C203 0.0478(16) 0.0369(15) 0.0485(17) -0.0052(13) 0.0081(13) 0.0110(13)
C204 0.064(2) 0.0415(17) 0.062(2) 0.0097(15) -0.0225(18) -0.0040(15)

loop_
_atom_type_symbol
_atom_type_description
_atom_type_scat_dispersion_real
_atom_type_scat_dispersion_imag
_atom_type_scat_source
C C 0.0181 0.0091 'International Tables Vol C Tables 4.2.6.8 and 6.1.1.4'
H H 0.0000 0.0000 'International Tables Vol C Tables 4.2.6.8 and 6.1.1.4'
Ag Ag 0.1306 4.2820 'International Tables Vol C Tables 4.2.6.8 and 6.1.1.4'
F F 0.0727 0.0534 'International Tables Vol C Tables 4.2.6.8 and 6.1.1.4'
N N 0.0311 0.0180 'International Tables Vol C Tables 4.2.6.8 and 6.1.1.4'
O O 0.0492 0.0322 'International Tables Vol C Tables 4.2.6.8 and 6.1.1.4'
P P 0.2955 0.4335 'International Tables Vol C Tables 4.2.6.8 and 6.1.1.4'

loop_
_exptl_crystal_face_index_h
_exptl_crystal_face_index_k
_exptl_crystal_face_index_l
_exptl_crystal_face_perp_dist
0 -15 0 0.0155
0 15 0 0.0010
2 -4 -6 0.0404
-2 4 6 0.0404
-3 -8 -3 0.0187
3 8 3 0.0187
4 -7 3 0.0291
-4 3 -3 0.0227

loop_
_geom_angle_atom_site_label_1
_geom_angle_atom_site_label_2
_geom_angle_atom_site_label_3
_geom_angle
_geom_angle_site_symmetry_1
_geom_angle_site_symmetry_3
_geom_angle_publ_flag
N1 Ag1 Ag1 81.64(5) . 3_666 ?
N1 Ag1 N11 176.56(7) . . ?
N11 Ag1 Ag1 101.49(5) . 3_666 ?
C2 N1 Ag1 115.64(15) . . ?
C6 N1 Ag1 125.93(15) . . ?
C6 N1 C2 118.01(19) . . ?
H9A N9 H9B 118(3) . . ?
C7 N9 H9A 120(2) . . ?
C7 N9 H9B 122(2) . . ?
C12 N11 Ag1 118.77(15) . . ?
C16 N11 Ag1 122.90(15) . . ?
C16 N11 C12 118.33(19) . . ?
H19A N19 H19B 120(3) . . ?
C17 N19 H19A 119(2) . . ?
C17 N19 H19B 120(2) . . ?
N1 C2 H2 118.3 . . ?
N1 C2 C3 123.3(2) . . ?
C3 C2 H2 118.3 . . ?
C2 C3 C4 118.2(2) . . ?
C2 C3 C7 116.2(2) . . ?
C4 C3 C7 125.6(2) . . ?
C3 C4 H4 120.5 . . ?
C3 C4 C5 119.0(2) . . ?
C5 C4 H4 120.5 . . ?
C4 C5 H5 120.5 . . ?
C6 C5 C4 119.0(2) . . ?
C6 C5 H5 120.5 . . ?
N1 C6 C5 122.5(2) . . ?
N1 C6 H6 118.8 . . ?
C5 C6 H6 118.8 . . ?
O8 C7 N9 122.8(2) . . ?
O8 C7 C3 119.5(2) . . ?
N9 C7 C3 117.6(2) . . ?
N11 C12 H12 118.6 . . ?
N11 C12 C13 122.7(2) . . ?
C13 C12 H12 118.6 . . ?
C12 C13 C14 118.5(2) . . ?
C12 C13 C17 115.99(19) . . ?
C14 C13 C17 125.5(2) . . ?
C13 C14 H14 120.7 . . ?
C15 C14 C13 118.6(2) . . ?
C15 C14 H14 120.7 . . ?
C14 C15 H15 120.5 . . ?
C16 C15 C14 119.0(2) . . ?
C16 C15 H15 120.5 . . ?
N11 C16 C15 122.7(2) . . ?
N11 C16 H16 118.6 . . ?
C15 C16 H16 118.6 . . ?
O18 C17 N19 122.6(2) . . ?
O18 C17 C13 118.8(2) . . ?
N19 C17 C13 118.6(2) . . ?
F102 P101 F104 178.93(11) . . ?
F102 P101 F105 89.11(10) . . ?
F103 P101 F102 90.87(11) . . ?
F103 P101 F104 89.47(11) . . ?
F103 P101 F105 179.61(13) . . ?
F103 P101 F106 92.01(14) . . ?
F103 P101 F107 89.62(13) . . ?
F105 P101 F104 90.56(10) . . ?
F106 P101 F102 90.18(12) . . ?
F106 P101 F104 88.80(11) . . ?
F106 P101 F105 88.39(14) . . ?
F107 P101 F102 89.99(12) . . ?
F107 P101 F104 91.03(12) . . ?
F107 P101 F105 89.98(12) . . ?
F107 P101 F106 178.36(15) . . ?
O201 C202 C203 120.2(3) . . ?
O201 C202 C204 122.1(3) . . ?
C204 C202 C203 117.7(3) . . ?
C202 C203 H20A 109.5 . . ?
C202 C203 H20B 109.5 . . ?
C202 C203 H20C 109.5 . . ?
H20A C203 H20B 109.5 . . ?
H20A C203 H20C 109.5 . . ?
H20B C203 H20C 109.5 . . ?
C202 C204 H20D 109.5 . . ?
C202 C204 H20E 109.5 . . ?
C202 C204 H20F 109.5 . . ?
H20D C204 H20E 109.5 . . ?
H20D C204 H20F 109.5 . . ?
H20E C204 H20F 109.5 . . ?

loop_
_geom_bond_atom_site_label_1
_geom_bond_atom_site_label_2
_geom_bond_distance
_geom_bond_site_symmetry_2
_geom_bond_publ_flag
Ag1 Ag1 3.2749(3) 3_666 ?
Ag1 N1 2.1457(19) . ?
Ag1 N11 2.1532(19) . ?
O8 C7 1.233(3) . ?
O18 C17 1.235(3) . ?
N1 C2 1.345(3) . ?
N1 C6 1.343(3) . ?
N9 H9A 0.86(3) . ?
N9 H9B 0.80(3) . ?
N9 C7 1.334(3) . ?
N11 C12 1.342(3) . ?
N11 C16 1.334(3) . ?
N19 H19A 0.80(3) . ?
N19 H19B 0.80(3) . ?
N19 C17 1.328(3) . ?
C2 H2 0.9500 . ?
C2 C3 1.384(3) . ?
C3 C4 1.388(3) . ?
C3 C7 1.505(3) . ?
C4 H4 0.9500 . ?
C4 C5 1.394(3) . ?
C5 H5 0.9500 . ?
C5 C6 1.383(3) . ?
C6 H6 0.9500 . ?
C12 H12 0.9500 . ?
C12 C13 1.389(3) . ?
C13 C14 1.390(3) . ?
C13 C17 1.500(3) . ?
C14 H14 0.9500 . ?
C14 C15 1.389(3) . ?
C15 H15 0.9500 . ?
C15 C16 1.386(3) . ?
C16 H16 0.9500 . ?
P101 F102 1.5905(18) . ?
P101 F103 1.5771(18) . ?
P101 F104 1.6051(18) . ?
P101 F105 1.5966(18) . ?
P101 F106 1.5884(19) . ?
P101 F107 1.5780(19) . ?
O201 C202 1.221(3) . ?
C202 C203 1.484(4) . ?
C202 C204 1.478(4) . ?
C203 H20A 0.9800 . ?
C203 H20B 0.9800 . ?
C203 H20C 0.9800 . ?
C204 H20D 0.9800 . ?
C204 H20E 0.9800 . ?
C204 H20F 0.9800 . ?

loop_
_exptl_oxdiff_crystal_face_indexfrac_h
_exptl_oxdiff_crystal_face_indexfrac_k
_exptl_oxdiff_crystal_face_indexfrac_l
_exptl_oxdiff_crystal_face_x
_exptl_oxdiff_crystal_face_y
_exptl_oxdiff_crystal_face_z
0.1319 -15.0976 0.4735 -0.7205 -0.4982 0.4824
-0.1319 15.0976 -0.4735 0.7205 0.4982 -0.4824
1.7068 -4.1169 -6.1071 -0.5131 0.7425 0.4307
-1.7068 4.1169 6.1071 0.5131 -0.7425 -0.4307
-3.2594 -8.2392 -3.2749 -0.0587 0.0804 0.9950
3.2594 8.2392 3.2749 0.0587 -0.0804 -0.9950
3.9974 -7.0033 2.9975 -0.7553 -0.4633 -0.5246
-3.9980 3.0060 -2.9982 0.5665 0.3468 0.6675
